data_7252011
loop_
_publ_author_name
'Luo, Junyan'
'Xie, Yifei'
'Feng, Ying'
'Zhang, Baoxi'
'Gong, Ningbo'
'Lv, Yang'

_publ_section_title
;
 Crystal Engineering Improve the Dissolution Behavior of Oleanolic Acid
;
_journal_name_full CrystEngComm
_journal_paper_doi 10.1039/D6CE00322B
_journal_year 2026
_chemical_absolute_configuration ad
_chemical_formula_moiety '2(C30 H47 O3), H2 O, C4 H12 N2'
_chemical_formula_sum 'C64 H108 N2 O7'
_chemical_formula_weight 1017.52
_space_group_crystal_system triclinic
_space_group_IT_number 1
_space_group_name_Hall 'P 1'
_space_group_name_H-M_alt 'P 1'
_atom_sites_solution_hydrogens mixed
_audit_creation_date 2026-02-04
_audit_creation_method
;
Olex2 1.5
(compiled 2025.07.13 svn.rb7424aed for OlexSys, GUI svn.r7314)
;
_audit_update_record
;
2026-02-09 deposited with the CCDC.	2026-05-22 downloaded from the CCDC.
;
_cell_angle_alpha 112.848(2)
_cell_angle_beta 93.6158(14)
_cell_angle_gamma 93.6201(15)
_cell_formula_units_Z 1
_cell_length_a 7.24645(11)
_cell_length_b 13.4311(3)
_cell_length_c 16.0816(3)
_cell_measurement_reflns_used 20099
_cell_measurement_temperature 302.89(10)
_cell_measurement_theta_max 76.0960
_cell_measurement_theta_min 2.9980
_cell_volume 1432.96(5)
_computing_cell_refinement 'CrysAlisPro 1.171.42.92a (Rigaku OD, 2023)'
_computing_data_collection 'CrysAlisPro 1.171.42.92a (Rigaku OD, 2023)'
_computing_data_reduction 'CrysAlisPro 1.171.42.92a (Rigaku OD, 2023)'
_computing_molecular_graphics 'Olex2 1.5 (Dolomanov et al., 2009)'
_computing_publication_material 'Olex2 1.5 (Dolomanov et al., 2009)'
_computing_structure_refinement 'SHELXL 2019/3 (Sheldrick, 2015)'
_computing_structure_solution 'SHELXT 2014/5 (Sheldrick, 2014)'
_diffrn_ambient_environment air
_diffrn_ambient_temperature 302.89(10)
_diffrn_detector 'Hybrid Pixel Array Detector'
_diffrn_detector_area_resol_mean 10.0000
_diffrn_detector_type HyPix
_diffrn_measured_fraction_theta_full 0.999
_diffrn_measured_fraction_theta_max 0.965
_diffrn_measurement_details
;
List of Runs (angles in degrees, time in seconds):

  # Type    Start    End  Width  t~exp~   \w     \q     \k     \f   Frames
#--------------------------------------------------------------------------
  1  \w    -23.00  29.00   0.50    0.05    --  -46.62  19.00  60.00  104
  2  \w    -23.00  29.00   0.50    0.05    --  -46.62  19.00 -30.00  104
  3  \w    -40.00  26.00   0.50    0.05    --  -46.62  38.00 -90.00  132
  4  \w     16.00  90.00   0.50    0.05    --   46.62-120.00  69.00  148
  5  \w     32.00 122.00   0.50    0.05    --  104.56-138.00 156.38  180
  6  \w     35.00 110.00   0.50    0.05    --  104.56-120.00  69.00  150
  7  \w     35.00 115.00   0.50    0.05    --   46.62-157.00 -86.00  160
  8  \w     35.00 134.00   0.50    0.05    --  104.56-157.00 -86.00  198
  9  \w     34.00 107.00   0.50    0.05    --  104.56-104.00 -78.92  146
 10  \w     36.00 103.00   0.50    0.05    --  104.56 -95.00 -90.00  134
 11  \w     82.00 108.00   0.50    0.05    --  104.56 -77.00 -90.00   52
 12  \w     34.00  72.00   0.50    0.05    --  104.56 -61.00 -90.00   76
 13  \w     34.00  70.00   0.50    0.05    --  104.56 -77.00 -90.00   72
 14  \w     33.00  59.00   0.50    0.05    --  104.56 -61.00-150.00   52
 15  \w    -28.00  29.00   0.50    0.05    --   46.62 -19.00 -90.00  114
 16  \w     35.00  72.00   0.50    0.05    --  104.56 -61.00  30.00   74
 17  \w     92.00 176.00   0.50    0.05    --  104.56  45.00  60.00  168
 18  \w     82.00 177.00   0.50    0.05    --  104.56  77.00  30.00  190
 19  \w     92.00 176.00   0.50    0.05    --  104.56  45.00 150.00  168
 20  \w     92.00 176.00   0.50    0.05    --  104.56  45.00 -60.00  168
 21  \w     24.00 119.00   0.50    0.05    --   46.62  77.00-120.00  190
 22  \w     58.00 119.00   0.50    0.05    --   46.62 157.00 -51.00  122
 23  \w     58.00 160.00   0.50    0.05    --  104.56 157.00 -51.00  204
 24  \w     83.00 174.00   0.50    0.05    --  104.56 125.00   0.00  182
 25  \w     83.00 174.00   0.50    0.05    --  104.56 120.00 153.00  182
 26  \w   -109.00 -33.00   0.50    0.05    -- -103.00 120.00 153.00  152
 27  \w    -89.00  -9.00   0.50    0.05    --  -46.62 120.00 153.00  160
 28  \w   -114.00 -29.00   0.50    0.05    --  -46.62 157.00 -51.00  170
 29  \w   -133.00 -30.00   0.50    0.05    -- -103.00 157.00 -51.00  206
 30  \w   -102.00 -30.00   0.50    0.05    -- -103.00  77.00-120.00  144
 31  \w   -102.00 -30.00   0.50    0.05    -- -103.00  77.00-180.00  144
 32  \w    -68.00 -30.00   0.50    0.05    -- -103.00  61.00   0.00   76
 33  \w   -102.00 -30.00   0.50    0.05    -- -103.00  77.00 120.00  144
 34  \w    -68.00 -30.00   0.50    0.05    -- -103.00  61.00 120.00   76
 35  \w   -174.00 -89.00   0.50    0.05    -- -103.00 -50.00 134.58  170
 36  \w   -173.00 -77.00   0.50    0.05    -- -103.00-120.00  69.00  192
 37  \w   -174.00 -89.00   0.50    0.05    -- -103.00 -51.00 -23.95  170
 38  \w   -118.00 -51.00   0.50    0.05    --  -46.62-157.00 -86.00  134
 39  \w   -160.00 -51.00   0.50    0.05    -- -103.00-157.00 -86.00  218
;
_diffrn_measurement_device 'four-circle diffractometer'
_diffrn_measurement_device_type 'XtaLAB Synergy R, DW system, HyPix'
_diffrn_measurement_method '\w scans'
_diffrn_orient_matrix_type 'CrysAlisPro convention (1999,Acta A55,543-557)'
_diffrn_orient_matrix_UB_11 0.0576662000
_diffrn_orient_matrix_UB_12 0.0856458000
_diffrn_orient_matrix_UB_13 -0.0375579000
_diffrn_orient_matrix_UB_21 0.0702850000
_diffrn_orient_matrix_UB_22 0.0809842000
_diffrn_orient_matrix_UB_23 0.0965851000
_diffrn_orient_matrix_UB_31 0.1937205000
_diffrn_orient_matrix_UB_32 -0.0417172000
_diffrn_orient_matrix_UB_33 -0.0128774000
_diffrn_radiation_monochromator mirror
_diffrn_radiation_probe x-ray
_diffrn_radiation_type 'Cu K\a'
_diffrn_radiation_wavelength 1.54184
_diffrn_reflns_av_R_equivalents 0.0496
_diffrn_reflns_av_unetI/netI 0.0361
_diffrn_reflns_Laue_measured_fraction_full 0.999
_diffrn_reflns_Laue_measured_fraction_max 0.965
_diffrn_reflns_limit_h_max 9
_diffrn_reflns_limit_h_min -8
_diffrn_reflns_limit_k_max 16
_diffrn_reflns_limit_k_min -16
_diffrn_reflns_limit_l_max 20
_diffrn_reflns_limit_l_min -19
_diffrn_reflns_number 27517
_diffrn_reflns_point_group_measured_fraction_full 0.721
_diffrn_reflns_point_group_measured_fraction_max 0.688
_diffrn_reflns_theta_full 67.684
_diffrn_reflns_theta_max 76.189
_diffrn_reflns_theta_min 2.995
_diffrn_source 'Rotating-anode X-ray tube'
_diffrn_source_type 'Rigaku (Cu) X-ray Source'
_exptl_absorpt_coefficient_mu 0.579
_exptl_absorpt_correction_T_max 0.944
_exptl_absorpt_correction_T_min 0.907
_exptl_absorpt_correction_type integration
_exptl_absorpt_process_details
;
CrysAlisPro 1.171.42.92a (Rigaku Oxford Diffraction, 2023)
Empirical absorption correction using spherical harmonics,
implemented in SCALE3 ABSPACK scaling algorithm.
;
_exptl_crystal_colour 'clear light colourless'
_exptl_crystal_colour_lustre clear
_exptl_crystal_colour_modifier light
_exptl_crystal_colour_primary colourless
_exptl_crystal_density_diffrn 1.179
_exptl_crystal_description needle
_exptl_crystal_F_000 562
_exptl_crystal_size_max 0.26
_exptl_crystal_size_mid 0.14
_exptl_crystal_size_min 0.1
_refine_diff_density_max 0.487
_refine_diff_density_min -0.261
_refine_diff_density_rms 0.069
_refine_ls_abs_structure_details
;
 Flack x determined using 2107 quotients [(I+)-(I-)]/[(I+)+(I-)]
 (Parsons, Flack and Wagner, Acta Cryst. B69 (2013) 249-259).
;
_refine_ls_abs_structure_Flack -0.01(17)
_refine_ls_extinction_method none
_refine_ls_goodness_of_fit_ref 1.080
_refine_ls_hydrogen_treatment mixed
_refine_ls_matrix_type full
_refine_ls_number_parameters 680
_refine_ls_number_reflns 8240
_refine_ls_number_restraints 7
_refine_ls_restrained_S_all 1.079
_refine_ls_R_factor_all 0.0653
_refine_ls_R_factor_gt 0.0636
_refine_ls_shift/su_max 0.000
_refine_ls_shift/su_mean 0.000
_refine_ls_structure_factor_coef Fsqd
_refine_ls_weighting_details 'w=1/[\s^2^(Fo^2^)+(0.1399P)^2^+0.2989P] where P=(Fo^2^+2Fc^2^)/3'
_refine_ls_weighting_scheme calc
_refine_ls_wR_factor_gt 0.1947
_refine_ls_wR_factor_ref 0.1964
_reflns_Friedel_coverage 0.425
_reflns_Friedel_fraction_full 0.444
_reflns_Friedel_fraction_max 0.411
_reflns_number_gt 7761
_reflns_number_total 8240
_reflns_threshold_expression 'I > 2\s(I)'
_cod_data_source_file d6ce00322b2.cif
_cod_data_source_block samp7329b
_cod_database_code 7252011
_shelx_shelxl_version_number 2019/3
_shelx_space_group_comment
;
The symmetry employed for this shelxl refinement is uniquely defined
by the following loop, which should always be used as a source of
symmetry information in preference to the above space-group names.
They are only intended as comments.
;
_olex2_refinement_description
;
1. Fixed Uiso
 At 1.2 times of:
  All C(H) groups, All C(H,H) groups, All N(H,H) groups
 At 1.5 times of:
  All C(H,H,H) groups, All O(H) groups, All O(H,H) groups
2. Restrained distances
 O4-H4A = O4-H4B
 0.85 with sigma of 0.02
 H1C-H1B
 2.1 with sigma of 0.01
 H4A-H4B
 1.34 with sigma of 0.04
3.a Ternary CH refined with riding coordinates:
 C3A(H3A), C3B(H3B), C5A(H5A), C5B(H5B), C9A(H9A), C9B(H9B), C18A(H18A),
 C18B(H18B)
3.b Secondary CH2 refined with riding coordinates:
 N1(H1C,H1D), N2(H2A,H2B), C1A(H1AA,H1AB), C1B(H1BA,H1BB), C2A(H2AA,H2AB),
 C2B(H2BA,H2BB), C6A(H6AA,H6AB), C6B(H6BA,H6BB), C7A(H7AA,H7AB), C7B(H7BA,H7BB),
  C11A(H11A,H11B), C11B(H11C,H11D), C15A(H15A,H15B), C15B(H15C,H15D), C16A(H16A,
 H16B), C16B(H16C,H16D), C19A(H19A,H19B), C19B(H19C,H19D), C21A(H21A,H21B),
 C21B(H21C,H21D), C22A(H22A,H22B), C22B(H22C,H22D), C31(H31A,H31B), C32(H32A,
 H32B), C33(H33A,H33B), C34(H34A,H34B)
3.c Aromatic/amide H refined with riding coordinates:
 C12A(H12A), C12B(H12B)
3.d Idealised Me refined as rotating group:
 C23A(H23A,H23B,H23C), C23B(H23D,H23E,H23F), C24A(H24A,H24B,H24C), C24B(H24D,
 H24E,H24F), C25A(H25A,H25B,H25C), C25B(H25D,H25E,H25F), C26A(H26A,H26B,H26C),
 C26B(H26D,H26E,H26F), C27A(H27A,H27B,H27C), C27B(H27D,H27E,H27F), C29A(H29A,
 H29B,H29C), C29B(H29D,H29E,H29F), C30A(H30A,H30B,H30C), C30B(H30D,H30E,H30F)
3.e Idealised tetrahedral OH refined as rotating group:
 O1A(H1A), O1B(H1B)
;
_olex2_submission_special_instructions 'No special instructions were received'
_oxdiff_exptl_absorpt_empirical_details
;
Empirical correction (ABSPACK) includes:
- Absorption correction using spherical harmonics
- Frame scaling
;
_oxdiff_exptl_absorpt_empirical_full_max 2.055
_oxdiff_exptl_absorpt_empirical_full_min 0.476

loop_
_space_group_symop_operation_xyz
'x, y, z'

loop_
_atom_site_label
_atom_site_type_symbol
_atom_site_fract_x
_atom_site_fract_y
_atom_site_fract_z
_atom_site_U_iso_or_equiv
_atom_site_adp_type
_atom_site_occupancy
_atom_site_site_symmetry_order
_atom_site_calc_flag
_atom_site_refinement_flags_posn
_atom_site_refinement_flags_adp
_atom_site_refinement_flags_occupancy
_atom_site_disorder_assembly
_atom_site_disorder_group
O1A O 0.4086(5) -0.3814(3) 0.3116(3) 0.0545(8) Uani 1 1 d . . . . .
H1A H 0.491996 -0.419396 0.313142 0.082 Uiso 1 1 calc R U . . .
O1B O 1.0566(6) 0.3812(3) 0.6421(3) 0.0599(9) Uani 1 1 d . . . . .
H1B H 1.094032 0.442615 0.678295 0.090 Uiso 1 1 calc DR U . . .
O2A O 0.6243(5) 0.4607(3) 0.3338(2) 0.0507(8) Uani 1 1 d . . . . .
O2B O 1.1812(5) -0.4106(2) 0.7030(2) 0.0502(8) Uani 1 1 d . . . . .
O3A O 0.9025(5) 0.4528(3) 0.39576(19) 0.0478(7) Uani 1 1 d . . . . .
O3B O 1.4676(5) -0.3336(3) 0.7514(2) 0.0534(8) Uani 1 1 d . . . . .
O4 O 1.2012(6) 0.6154(4) 0.4539(3) 0.0654(10) Uani 1 1 d D . . . .
H4A H 1.249(12) 0.609(6) 0.405(3) 0.098 Uiso 1 1 d D U . . .
H4B H 1.131(10) 0.556(4) 0.437(5) 0.098 Uiso 1 1 d D U . . .
N1 N 0.8142(6) 0.4871(4) 0.5582(3) 0.0523(10) Uani 1 1 d . . . . .
H1C H 0.909379 0.466173 0.583110 0.063 Uiso 1 1 calc DR U . . .
H1D H 0.827540 0.467356 0.499507 0.063 Uiso 1 1 calc R U . . .
N2 N 0.4768(5) 0.5877(3) 0.5705(2) 0.0432(8) Uani 1 1 d . . . . .
H2A H 0.382286 0.607446 0.544171 0.052 Uiso 1 1 calc R U . . .
H2B H 0.461537 0.609046 0.629162 0.052 Uiso 1 1 calc R U . . .
C1A C 0.3592(6) -0.1659(3) 0.2205(3) 0.0399(8) Uani 1 1 d . . . . .
H1AA H 0.246330 -0.138389 0.205952 0.048 Uiso 1 1 calc R U . . .
H1AB H 0.419940 -0.196614 0.165247 0.048 Uiso 1 1 calc R U . . .
C1B C 0.8970(6) 0.1354(3) 0.6835(3) 0.0414(9) Uani 1 1 d . . . . .
H1BA H 0.798490 0.078971 0.650062 0.050 Uiso 1 1 calc R U . . .
H1BB H 0.864957 0.170158 0.745248 0.050 Uiso 1 1 calc R U . . .
C2A C 0.3073(7) -0.2557(4) 0.2531(3) 0.0463(10) Uani 1 1 d . . . . .
H2AA H 0.232813 -0.227703 0.303805 0.056 Uiso 1 1 calc R U . . .
H2AB H 0.232597 -0.314716 0.204665 0.056 Uiso 1 1 calc R U . . .
C2B C 0.9059(6) 0.2191(4) 0.6414(3) 0.0450(9) Uani 1 1 d . . . . .
H2BA H 0.923229 0.183253 0.577595 0.054 Uiso 1 1 calc R U . . .
H2BB H 0.789055 0.251426 0.646087 0.054 Uiso 1 1 calc R U . . .
C3A C 0.4768(6) -0.2988(3) 0.2820(3) 0.0401(9) Uani 1 1 d . . . . .
H3A H 0.542885 -0.333768 0.228331 0.048 Uiso 1 1 calc R U . . .
C3B C 1.0622(7) 0.3071(3) 0.6873(3) 0.0432(9) Uani 1 1 d . . . . .
H3B H 1.037149 0.346342 0.750402 0.052 Uiso 1 1 calc R U . . .
C4A C 0.6143(6) -0.2104(3) 0.3547(3) 0.0378(8) Uani 1 1 d . . . . .
C4B C 1.2554(6) 0.2642(3) 0.6873(3) 0.0369(8) Uani 1 1 d . . . . .
C5A C 0.6576(5) -0.1196(3) 0.3191(2) 0.0302(7) Uani 1 1 d . . . . .
H5A H 0.715719 -0.155617 0.262979 0.036 Uiso 1 1 calc R U . . .
C5B C 1.2392(5) 0.1754(3) 0.7279(2) 0.0324(7) Uani 1 1 d . . . . .
H5B H 1.208872 0.214534 0.790147 0.039 Uiso 1 1 calc R U . . .
C6A C 0.8039(6) -0.0290(3) 0.3799(3) 0.0384(8) Uani 1 1 d . . . . .
H6AA H 0.749945 0.016352 0.433942 0.046 Uiso 1 1 calc R U . . .
H6AB H 0.906744 -0.060831 0.398629 0.046 Uiso 1 1 calc R U . . .
C6B C 1.4215(5) 0.1281(3) 0.7384(3) 0.0381(8) Uani 1 1 d . . . . .
H6BA H 1.450785 0.078743 0.679405 0.046 Uiso 1 1 calc R U . . .
H6BB H 1.521010 0.186386 0.762786 0.046 Uiso 1 1 calc R U . . .
C7A C 0.8763(6) 0.0409(3) 0.3316(3) 0.0384(8) Uani 1 1 d . . . . .
H7AA H 0.942997 -0.003178 0.281854 0.046 Uiso 1 1 calc R U . . .
H7AB H 0.963992 0.098841 0.373561 0.046 Uiso 1 1 calc R U . . .
C7B C 1.4091(5) 0.0676(3) 0.8014(3) 0.0378(8) Uani 1 1 d . . . . .
H7BA H 1.392766 0.119071 0.861859 0.045 Uiso 1 1 calc R U . . .
H7BB H 1.525413 0.036657 0.804466 0.045 Uiso 1 1 calc R U . . .
C8A C 0.7240(5) 0.0912(3) 0.2941(2) 0.0306(7) Uani 1 1 d . . . . .
C8B C 1.2487(5) -0.0240(3) 0.7710(2) 0.0319(7) Uani 1 1 d . . . . .
C9A C 0.5657(5) 0.0015(3) 0.2408(2) 0.0306(7) Uani 1 1 d . . . . .
H9A H 0.621531 -0.048776 0.188623 0.037 Uiso 1 1 calc R U . . .
C9B C 1.0669(5) 0.0214(3) 0.7498(2) 0.0319(7) Uani 1 1 d . . . . .
H9B H 1.042155 0.076798 0.808071 0.038 Uiso 1 1 calc R U . . .
C10A C 0.4883(5) -0.0704(3) 0.2903(2) 0.0317(7) Uani 1 1 d . . . . .
C10B C 1.0788(5) 0.0826(3) 0.6847(2) 0.0328(7) Uani 1 1 d . . . . .
C11A C 0.4118(6) 0.0474(3) 0.1997(3) 0.0415(9) Uani 1 1 d . . . . .
H11A H 0.357839 -0.009242 0.143038 0.050 Uiso 1 1 calc R U . . .
H11B H 0.314837 0.066061 0.240501 0.050 Uiso 1 1 calc R U . . .
C11B C 0.8994(6) -0.0642(3) 0.7235(3) 0.0439(9) Uani 1 1 d . . . . .
H11C H 0.788189 -0.027425 0.740529 0.053 Uiso 1 1 calc R U . . .
H11D H 0.885879 -0.102879 0.658095 0.053 Uiso 1 1 calc R U . . .
C12A C 0.4736(6) 0.1461(3) 0.1816(3) 0.0391(8) Uani 1 1 d . . . . .
H12A H 0.382705 0.178030 0.159697 0.047 Uiso 1 1 calc R U . . .
C12B C 0.9127(5) -0.1448(3) 0.7662(3) 0.0368(8) Uani 1 1 d . . . . .
H12B H 0.810301 -0.195309 0.754353 0.044 Uiso 1 1 calc R U . . .
C13A C 0.6469(6) 0.1909(3) 0.1943(2) 0.0334(7) Uani 1 1 d . . . . .
C13B C 1.0545(5) -0.1521(3) 0.8190(2) 0.0307(7) Uani 1 1 d . . . . .
C14A C 0.8043(6) 0.1405(3) 0.2273(3) 0.0341(8) Uani 1 1 d . . . . .
C14B C 1.2192(5) -0.0639(3) 0.8508(2) 0.0321(7) Uani 1 1 d . . . . .
C15A C 0.9757(6) 0.2224(3) 0.2752(3) 0.0391(8) Uani 1 1 d . . . . .
H15A H 0.957417 0.258711 0.338815 0.047 Uiso 1 1 calc R U . . .
H15B H 1.083736 0.182291 0.271378 0.047 Uiso 1 1 calc R U . . .
C15B C 1.4011(6) -0.1029(3) 0.8787(3) 0.0388(8) Uani 1 1 d . . . . .
H15C H 1.469091 -0.132030 0.825666 0.047 Uiso 1 1 calc R U . . .
H15D H 1.476901 -0.040289 0.922756 0.047 Uiso 1 1 calc R U . . .
C16A C 1.0170(6) 0.3088(3) 0.2371(3) 0.0418(9) Uani 1 1 d . . . . .
H16A H 1.056882 0.274409 0.176807 0.050 Uiso 1 1 calc R U . . .
H16B H 1.118054 0.360406 0.275146 0.050 Uiso 1 1 calc R U . . .
C16B C 1.3765(6) -0.1888(3) 0.9188(3) 0.0360(8) Uani 1 1 d . . . . .
H16C H 1.334084 -0.155473 0.978641 0.043 Uiso 1 1 calc R U . . .
H16D H 1.495854 -0.215031 0.925542 0.043 Uiso 1 1 calc R U . . .
C17A C 0.8470(6) 0.3696(3) 0.2323(2) 0.0355(8) Uani 1 1 d . . . . .
C17B C 1.2365(5) -0.2858(3) 0.8596(2) 0.0324(7) Uani 1 1 d . . . . .
C18A C 0.6868(6) 0.2887(3) 0.1697(2) 0.0359(8) Uani 1 1 d . . . . .
H18A H 0.574471 0.327175 0.176993 0.043 Uiso 1 1 calc R U . . .
C18B C 1.0449(5) -0.2444(3) 0.8513(2) 0.0320(7) Uani 1 1 d . . . . .
H18B H 0.967324 -0.304930 0.804238 0.038 Uiso 1 1 calc R U . . .
C19A C 0.7252(8) 0.2498(3) 0.0685(3) 0.0475(10) Uani 1 1 d . . . . .
H19A H 0.831112 0.207307 0.059083 0.057 Uiso 1 1 calc R U . . .
H19B H 0.618666 0.202539 0.031349 0.057 Uiso 1 1 calc R U . . .
C19B C 0.9470(6) -0.2163(3) 0.9389(3) 0.0381(8) Uani 1 1 d . . . . .
H19C H 1.017855 -0.154888 0.986803 0.046 Uiso 1 1 calc R U . . .
H19D H 0.825189 -0.194531 0.929036 0.046 Uiso 1 1 calc R U . . .
C20A C 0.7640(9) 0.3422(4) 0.0363(3) 0.0565(13) Uani 1 1 d . . . . .
C20B C 0.9246(6) -0.3105(3) 0.9700(3) 0.0413(9) Uani 1 1 d . . . . .
C21A C 0.9272(8) 0.4189(4) 0.0982(3) 0.0531(12) Uani 1 1 d . . . . .
H21A H 1.038457 0.380885 0.089174 0.064 Uiso 1 1 calc R U . . .
H21B H 0.948108 0.480186 0.081173 0.064 Uiso 1 1 calc R U . . .
C21B C 1.1199(7) -0.3431(4) 0.9845(3) 0.0429(9) Uani 1 1 d . . . . .
H21C H 1.191033 -0.283189 1.033693 0.051 Uiso 1 1 calc R U . . .
H21D H 1.109175 -0.404357 1.002279 0.051 Uiso 1 1 calc R U . . .
C22A C 0.8945(8) 0.4606(3) 0.1979(3) 0.0477(11) Uani 1 1 d . . . . .
H22A H 0.793569 0.506760 0.208142 0.057 Uiso 1 1 calc R U . . .
H22B H 1.005165 0.504822 0.233470 0.057 Uiso 1 1 calc R U . . .
C22B C 1.2242(6) -0.3736(3) 0.9001(3) 0.0384(8) Uani 1 1 d . . . . .
H22C H 1.163178 -0.440417 0.854163 0.046 Uiso 1 1 calc R U . . .
H22D H 1.349173 -0.387454 0.914960 0.046 Uiso 1 1 calc R U . . .
C23A C 0.5358(8) -0.1699(4) 0.4478(3) 0.0514(11) Uani 1 1 d . . . . .
H23A H 0.607216 -0.104184 0.488003 0.077 Uiso 1 1 calc R U . . .
H23B H 0.542656 -0.224175 0.472596 0.077 Uiso 1 1 calc R U . . .
H23C H 0.408652 -0.156016 0.440722 0.077 Uiso 1 1 calc R U . . .
C23B C 1.3241(8) 0.2237(4) 0.5926(3) 0.0503(11) Uani 1 1 d . . . . .
H23D H 1.228660 0.174706 0.549277 0.075 Uiso 1 1 calc R U . . .
H23E H 1.433113 0.186566 0.592485 0.075 Uiso 1 1 calc R U . . .
H23F H 1.353492 0.284317 0.576676 0.075 Uiso 1 1 calc R U . . .
C24A C 0.7959(7) -0.2614(4) 0.3628(4) 0.0493(10) Uani 1 1 d . . . . .
H24A H 0.856623 -0.277073 0.308319 0.074 Uiso 1 1 calc R U . . .
H24B H 0.767951 -0.327289 0.371445 0.074 Uiso 1 1 calc R U . . .
H24C H 0.876299 -0.211407 0.413572 0.074 Uiso 1 1 calc R U . . .
C24B C 1.3949(7) 0.3588(3) 0.7509(3) 0.0475(10) Uani 1 1 d . . . . .
H24D H 1.386970 0.420037 0.734614 0.071 Uiso 1 1 calc R U . . .
H24E H 1.518537 0.336633 0.745331 0.071 Uiso 1 1 calc R U . . .
H24F H 1.366130 0.378430 0.812435 0.071 Uiso 1 1 calc R U . . .
C25A C 0.3752(6) -0.0080(3) 0.3695(3) 0.0416(9) Uani 1 1 d . . . . .
H25A H 0.457391 0.027262 0.423907 0.062 Uiso 1 1 calc R U . . .
H25B H 0.285316 -0.057998 0.378094 0.062 Uiso 1 1 calc R U . . .
H25C H 0.312526 0.045352 0.355714 0.062 Uiso 1 1 calc R U . . .
C25B C 1.1042(7) 0.0075(3) 0.5860(3) 0.0441(9) Uani 1 1 d . . . . .
H25D H 1.233439 -0.002588 0.580111 0.066 Uiso 1 1 calc R U . . .
H25E H 1.060085 0.039925 0.545744 0.066 Uiso 1 1 calc R U . . .
H25F H 1.034833 -0.061545 0.570805 0.066 Uiso 1 1 calc R U . . .
C26A C 0.6539(7) 0.1839(3) 0.3748(3) 0.0405(9) Uani 1 1 d . . . . .
H26A H 0.532469 0.198096 0.357262 0.061 Uiso 1 1 calc R U . . .
H26B H 0.737829 0.248332 0.392018 0.061 Uiso 1 1 calc R U . . .
H26C H 0.647893 0.162737 0.425224 0.061 Uiso 1 1 calc R U . . .
C26B C 1.2998(6) -0.1210(3) 0.6874(3) 0.0418(9) Uani 1 1 d . . . . .
H26D H 1.384892 -0.161346 0.706914 0.063 Uiso 1 1 calc R U . . .
H26E H 1.356842 -0.094396 0.646806 0.063 Uiso 1 1 calc R U . . .
H26F H 1.189274 -0.167439 0.656711 0.063 Uiso 1 1 calc R U . . .
C27A C 0.8700(7) 0.0523(3) 0.1415(3) 0.0424(9) Uani 1 1 d . . . . .
H27A H 0.947955 0.007391 0.159382 0.064 Uiso 1 1 calc R U . . .
H27B H 0.938801 0.086652 0.109217 0.064 Uiso 1 1 calc R U . . .
H27C H 0.763926 0.008309 0.103049 0.064 Uiso 1 1 calc R U . . .
C27B C 1.1645(6) 0.0272(3) 0.9380(3) 0.0405(9) Uani 1 1 d . . . . .
H27D H 1.040184 0.043376 0.927491 0.061 Uiso 1 1 calc R U . . .
H27E H 1.248584 0.091265 0.953337 0.061 Uiso 1 1 calc R U . . .
H27F H 1.171104 0.003270 0.987034 0.061 Uiso 1 1 calc R U . . .
C28A C 0.7836(6) 0.4318(3) 0.3277(2) 0.0376(8) Uani 1 1 d . . . . .
C28B C 1.2995(6) -0.3462(3) 0.7632(3) 0.0380(8) Uani 1 1 d . . . . .
C29A C 0.5937(12) 0.4007(5) 0.0347(4) 0.0753(18) Uani 1 1 d . . . . .
H29A H 0.493534 0.349547 -0.002694 0.113 Uiso 1 1 calc R U . . .
H29B H 0.620274 0.454634 0.010674 0.113 Uiso 1 1 calc R U . . .
H29C H 0.558750 0.435101 0.095277 0.113 Uiso 1 1 calc R U . . .
C29B C 0.7985(7) -0.4054(4) 0.8999(4) 0.0516(11) Uani 1 1 d . . . . .
H29D H 0.682239 -0.380524 0.888201 0.077 Uiso 1 1 calc R U . . .
H29E H 0.776781 -0.460941 0.922800 0.077 Uiso 1 1 calc R U . . .
H29F H 0.857269 -0.434470 0.844688 0.077 Uiso 1 1 calc R U . . .
C30A C 0.8208(12) 0.2919(5) -0.0609(3) 0.078(2) Uani 1 1 d . . . . .
H30A H 0.936546 0.260974 -0.060427 0.117 Uiso 1 1 calc R U . . .
H30B H 0.834717 0.347116 -0.084697 0.117 Uiso 1 1 calc R U . . .
H30C H 0.726659 0.236195 -0.098366 0.117 Uiso 1 1 calc R U . . .
C30B C 0.8350(9) -0.2718(4) 1.0603(4) 0.0589(13) Uani 1 1 d . . . . .
H30D H 0.709736 -0.256585 1.050298 0.088 Uiso 1 1 calc R U . . .
H30E H 0.905047 -0.207109 1.103127 0.088 Uiso 1 1 calc R U . . .
H30F H 0.834319 -0.327459 1.083827 0.088 Uiso 1 1 calc R U . . .
C31 C 0.8145(8) 0.6055(4) 0.6015(3) 0.0561(12) Uani 1 1 d . . . . .
H31A H 0.929821 0.639896 0.593371 0.067 Uiso 1 1 calc R U . . .
H31B H 0.805410 0.627530 0.666021 0.067 Uiso 1 1 calc R U . . .
C32 C 0.6522(7) 0.6411(3) 0.5598(3) 0.0443(9) Uani 1 1 d . . . . .
H32A H 0.651285 0.719217 0.589010 0.053 Uiso 1 1 calc R U . . .
H32B H 0.664786 0.622260 0.495883 0.053 Uiso 1 1 calc R U . . .
C33 C 0.4769(8) 0.4675(4) 0.5291(3) 0.0536(11) Uani 1 1 d . . . . .
H33A H 0.362719 0.433974 0.539230 0.064 Uiso 1 1 calc R U . . .
H33B H 0.482695 0.443458 0.464153 0.064 Uiso 1 1 calc R U . . .
C34 C 0.6383(9) 0.4335(4) 0.5693(3) 0.0602(14) Uani 1 1 d . . . . .
H34A H 0.626881 0.452241 0.633313 0.072 Uiso 1 1 calc R U . . .
H34B H 0.639759 0.355364 0.540155 0.072 Uiso 1 1 calc R U . . .

loop_
_atom_site_aniso_label
_atom_site_aniso_U_11
_atom_site_aniso_U_22
_atom_site_aniso_U_33
_atom_site_aniso_U_23
_atom_site_aniso_U_13
_atom_site_aniso_U_12
O1A 0.0532(19) 0.0431(16) 0.079(2) 0.0369(16) 0.0110(17) 0.0027(13)
O1B 0.075(2) 0.0413(16) 0.068(2) 0.0311(16) -0.0189(18) -0.0031(15)
O2A 0.064(2) 0.0490(16) 0.0428(15) 0.0181(13) 0.0175(14) 0.0213(15)
O2B 0.073(2) 0.0365(14) 0.0344(14) 0.0069(12) 0.0085(14) 0.0033(14)
O3A 0.0567(19) 0.0513(16) 0.0315(13) 0.0128(12) 0.0071(12) -0.0021(14)
O3B 0.0519(19) 0.0618(19) 0.0464(16) 0.0168(14) 0.0225(14) 0.0163(15)
O4 0.054(2) 0.084(3) 0.063(2) 0.039(2) -0.0047(17) -0.0108(18)
N1 0.059(2) 0.070(2) 0.0361(17) 0.0249(17) 0.0126(17) 0.028(2)
N2 0.049(2) 0.0457(18) 0.0409(17) 0.0207(15) 0.0134(15) 0.0130(15)
C1A 0.035(2) 0.0404(19) 0.045(2) 0.0201(17) -0.0045(16) -0.0036(15)
C1B 0.035(2) 0.043(2) 0.049(2) 0.0224(18) 0.0024(16) 0.0010(16)
C2A 0.044(2) 0.043(2) 0.054(2) 0.0228(19) -0.0025(18) -0.0060(17)
C2B 0.039(2) 0.047(2) 0.053(2) 0.0249(19) -0.0032(18) 0.0037(17)
C3A 0.044(2) 0.0340(18) 0.045(2) 0.0186(16) 0.0081(17) 0.0023(16)
C3B 0.050(2) 0.0386(19) 0.043(2) 0.0186(17) 0.0000(18) 0.0065(17)
C4A 0.046(2) 0.0330(18) 0.0381(19) 0.0174(15) 0.0063(16) 0.0081(15)
C4B 0.041(2) 0.0327(18) 0.0353(18) 0.0125(15) 0.0026(15) -0.0010(15)
C5A 0.0324(18) 0.0291(16) 0.0275(15) 0.0096(13) 0.0006(13) 0.0035(13)
C5B 0.0342(19) 0.0321(17) 0.0295(16) 0.0106(14) 0.0043(14) 0.0021(14)
C6A 0.041(2) 0.0363(18) 0.0362(18) 0.0136(15) -0.0058(16) 0.0034(15)
C6B 0.0290(18) 0.0406(19) 0.047(2) 0.0199(17) 0.0038(15) 0.0002(14)
C7A 0.035(2) 0.0348(18) 0.045(2) 0.0167(16) -0.0040(16) -0.0002(14)
C7B 0.0290(18) 0.0369(18) 0.049(2) 0.0191(16) 0.0009(15) 0.0006(14)
C8A 0.0322(18) 0.0276(15) 0.0316(16) 0.0109(13) 0.0029(14) 0.0052(13)
C8B 0.0301(17) 0.0321(17) 0.0319(16) 0.0106(14) 0.0042(13) 0.0038(13)
C9A 0.0319(18) 0.0311(16) 0.0280(15) 0.0108(13) 0.0017(13) 0.0044(13)
C9B 0.0283(17) 0.0336(17) 0.0323(16) 0.0117(14) 0.0028(13) 0.0005(13)
C10A 0.0319(18) 0.0341(17) 0.0302(16) 0.0133(14) 0.0032(14) 0.0055(14)
C10B 0.0318(18) 0.0327(17) 0.0311(16) 0.0101(14) 0.0020(13) 0.0001(14)
C11A 0.0334(19) 0.045(2) 0.053(2) 0.0286(18) -0.0031(17) 0.0014(16)
C11B 0.035(2) 0.046(2) 0.056(2) 0.029(2) -0.0044(18) -0.0054(16)
C12A 0.042(2) 0.0393(19) 0.0414(19) 0.0214(16) 0.0005(16) 0.0053(15)
C12B 0.0315(18) 0.0377(19) 0.0420(19) 0.0176(16) 0.0015(15) -0.0012(14)
C13A 0.045(2) 0.0290(16) 0.0269(15) 0.0115(13) 0.0051(14) 0.0059(14)
C13B 0.0315(17) 0.0287(16) 0.0307(16) 0.0095(13) 0.0072(14) 0.0030(13)
C14A 0.038(2) 0.0306(17) 0.0341(17) 0.0110(14) 0.0096(15) 0.0079(14)
C14B 0.0319(18) 0.0291(16) 0.0322(16) 0.0090(14) 0.0022(14) 0.0018(13)
C15A 0.035(2) 0.0332(17) 0.048(2) 0.0150(16) 0.0050(16) 0.0037(14)
C15B 0.0338(19) 0.0390(19) 0.044(2) 0.0172(17) 0.0002(16) 0.0009(15)
C16A 0.042(2) 0.0367(19) 0.044(2) 0.0120(16) 0.0140(17) 0.0025(16)
C16B 0.0331(19) 0.0406(19) 0.0333(17) 0.0139(15) 0.0004(14) 0.0032(15)
C17A 0.049(2) 0.0276(16) 0.0310(17) 0.0118(14) 0.0108(16) 0.0014(15)
C17B 0.0367(19) 0.0316(16) 0.0293(16) 0.0111(14) 0.0077(14) 0.0064(14)
C18A 0.048(2) 0.0289(16) 0.0309(17) 0.0115(14) 0.0060(15) 0.0032(14)
C18B 0.0353(19) 0.0296(16) 0.0292(16) 0.0096(13) 0.0036(13) 0.0016(13)
C19A 0.074(3) 0.0371(19) 0.0304(18) 0.0126(16) 0.0065(19) -0.0011(19)
C19B 0.038(2) 0.0364(18) 0.0398(19) 0.0134(15) 0.0132(16) 0.0069(15)
C20A 0.092(4) 0.047(2) 0.033(2) 0.0199(19) 0.012(2) -0.003(2)
C20B 0.045(2) 0.042(2) 0.040(2) 0.0184(17) 0.0129(17) 0.0057(16)
C21A 0.078(3) 0.044(2) 0.040(2) 0.0190(18) 0.016(2) -0.003(2)
C21B 0.051(2) 0.046(2) 0.0347(19) 0.0193(17) 0.0060(17) 0.0061(18)
C22A 0.070(3) 0.0337(18) 0.038(2) 0.0137(16) 0.0124(19) -0.0044(18)
C22B 0.044(2) 0.0386(19) 0.0366(18) 0.0182(16) 0.0071(16) 0.0080(16)
C23A 0.071(3) 0.051(2) 0.041(2) 0.0257(19) 0.010(2) 0.013(2)
C23B 0.065(3) 0.048(2) 0.044(2) 0.0240(19) 0.014(2) -0.001(2)
C24A 0.051(3) 0.040(2) 0.064(3) 0.028(2) -0.002(2) 0.0084(18)
C24B 0.052(3) 0.035(2) 0.055(2) 0.0187(18) -0.004(2) -0.0043(17)
C25A 0.044(2) 0.0405(19) 0.045(2) 0.0179(17) 0.0154(17) 0.0130(16)
C25B 0.061(3) 0.0375(19) 0.0314(18) 0.0121(16) 0.0023(17) -0.0004(17)
C26A 0.053(2) 0.0312(17) 0.0352(18) 0.0100(15) 0.0102(17) 0.0057(16)
C26B 0.049(2) 0.040(2) 0.0378(19) 0.0139(16) 0.0126(17) 0.0121(17)
C27A 0.049(2) 0.0336(18) 0.044(2) 0.0121(16) 0.0182(18) 0.0089(16)
C27B 0.052(2) 0.0343(18) 0.0340(18) 0.0111(15) 0.0079(17) 0.0041(16)
C28A 0.056(3) 0.0276(16) 0.0303(17) 0.0117(14) 0.0123(16) 0.0055(16)
C28B 0.053(2) 0.0303(17) 0.0334(18) 0.0131(15) 0.0104(16) 0.0118(16)
C29A 0.105(5) 0.070(3) 0.068(3) 0.047(3) 0.002(3) 0.003(3)
C29B 0.050(3) 0.047(2) 0.065(3) 0.030(2) 0.007(2) -0.0033(19)
C30A 0.137(6) 0.062(3) 0.033(2) 0.018(2) 0.014(3) -0.013(3)
C30B 0.071(3) 0.062(3) 0.055(3) 0.030(2) 0.031(2) 0.016(2)
C31 0.055(3) 0.064(3) 0.041(2) 0.012(2) -0.002(2) 0.009(2)
C32 0.058(3) 0.0369(19) 0.0369(19) 0.0132(16) 0.0054(18) 0.0029(17)
C33 0.071(3) 0.041(2) 0.053(2) 0.0198(19) 0.025(2) 0.003(2)
C34 0.093(4) 0.053(3) 0.052(3) 0.032(2) 0.036(3) 0.027(3)

loop_
_atom_type_symbol
_atom_type_description
_atom_type_scat_dispersion_real
_atom_type_scat_dispersion_imag
_atom_type_scat_source
C C 0.0181 0.0091 'International Tables Vol C Tables 4.2.6.8 and 6.1.1.4'
H H 0.0000 0.0000 'International Tables Vol C Tables 4.2.6.8 and 6.1.1.4'
N N 0.0311 0.0180 'International Tables Vol C Tables 4.2.6.8 and 6.1.1.4'
O O 0.0492 0.0322 'International Tables Vol C Tables 4.2.6.8 and 6.1.1.4'

loop_
_geom_angle_atom_site_label_1
_geom_angle_atom_site_label_2
_geom_angle_atom_site_label_3
_geom_angle
_geom_angle_site_symmetry_1
_geom_angle_site_symmetry_3
_geom_angle_publ_flag
C3A O1A H1A 109.5 . . ?
C3B O1B H1B 109.5 . . ?
H4A O4 H4B 101(5) . . ?
H1C N1 H1D 108.1 . . ?
C31 N1 H1C 109.6 . . ?
C31 N1 H1D 109.6 . . ?
C31 N1 C34 110.4(4) . . ?
C34 N1 H1C 109.6 . . ?
C34 N1 H1D 109.6 . . ?
H2A N2 H2B 108.0 . . ?
C32 N2 H2A 109.5 . . ?
C32 N2 H2B 109.5 . . ?
C32 N2 C33 110.9(4) . . ?
C33 N2 H2A 109.5 . . ?
C33 N2 H2B 109.5 . . ?
H1AA C1A H1AB 107.7 . . ?
C2A C1A H1AA 108.8 . . ?
C2A C1A H1AB 108.8 . . ?
C2A C1A C10A 113.7(3) . . ?
C10A C1A H1AA 108.8 . . ?
C10A C1A H1AB 108.8 . . ?
H1BA C1B H1BB 107.6 . . ?
C2B C1B H1BA 108.7 . . ?
C2B C1B H1BB 108.7 . . ?
C2B C1B C10B 114.1(3) . . ?
C10B C1B H1BA 108.7 . . ?
C10B C1B H1BB 108.7 . . ?
C1A C2A H2AA 109.2 . . ?
C1A C2A H2AB 109.2 . . ?
H2AA C2A H2AB 107.9 . . ?
C3A C2A C1A 112.0(4) . . ?
C3A C2A H2AA 109.2 . . ?
C3A C2A H2AB 109.2 . . ?
C1B C2B H2BA 109.3 . . ?
C1B C2B H2BB 109.3 . . ?
H2BA C2B H2BB 107.9 . . ?
C3B C2B C1B 111.8(3) . . ?
C3B C2B H2BA 109.3 . . ?
C3B C2B H2BB 109.3 . . ?
O1A C3A C2A 106.2(3) . . ?
O1A C3A H3A 107.9 . . ?
O1A C3A C4A 112.6(3) . . ?
C2A C3A H3A 107.9 . . ?
C2A C3A C4A 114.0(3) . . ?
C4A C3A H3A 107.9 . . ?
O1B C3B C2B 106.8(3) . . ?
O1B C3B H3B 108.2 . . ?
O1B C3B C4B 111.5(4) . . ?
C2B C3B H3B 108.2 . . ?
C2B C3B C4B 113.8(3) . . ?
C4B C3B H3B 108.2 . . ?
C3A C4A C5A 107.2(3) . . ?
C23A C4A C3A 110.9(4) . . ?
C23A C4A C5A 114.0(3) . . ?
C23A C4A C24A 108.3(4) . . ?
C24A C4A C3A 108.1(3) . . ?
C24A C4A C5A 108.2(3) . . ?
C3B C4B C5B 107.1(3) . . ?
C23B C4B C3B 111.5(4) . . ?
C23B C4B C5B 113.8(3) . . ?
C23B C4B C24B 107.7(4) . . ?
C24B C4B C3B 108.2(3) . . ?
C24B C4B C5B 108.4(3) . . ?
C4A C5A H5A 104.7 . . ?
C6A C5A C4A 114.2(3) . . ?
C6A C5A H5A 104.7 . . ?
C6A C5A C10A 110.3(3) . . ?
C10A C5A C4A 116.9(3) . . ?
C10A C5A H5A 104.7 . . ?
C4B C5B H5B 104.5 . . ?
C6B C5B C4B 114.5(3) . . ?
C6B C5B H5B 104.5 . . ?
C6B C5B C10B 110.2(3) . . ?
C10B C5B C4B 117.0(3) . . ?
C10B C5B H5B 104.5 . . ?
C5A C6A H6AA 109.3 . . ?
C5A C6A H6AB 109.3 . . ?
H6AA C6A H6AB 107.9 . . ?
C7A C6A C5A 111.8(3) . . ?
C7A C6A H6AA 109.3 . . ?
C7A C6A H6AB 109.3 . . ?
C5B C6B H6BA 109.3 . . ?
C5B C6B H6BB 109.3 . . ?
H6BA C6B H6BB 108.0 . . ?
C7B C6B C5B 111.4(3) . . ?
C7B C6B H6BA 109.3 . . ?
C7B C6B H6BB 109.3 . . ?
C6A C7A H7AA 108.7 . . ?
C6A C7A H7AB 108.7 . . ?
C6A C7A C8A 114.1(3) . . ?
H7AA C7A H7AB 107.6 . . ?
C8A C7A H7AA 108.7 . . ?
C8A C7A H7AB 108.7 . . ?
C6B C7B H7BA 108.8 . . ?
C6B C7B H7BB 108.8 . . ?
C6B C7B C8B 113.6(3) . . ?
H7BA C7B H7BB 107.7 . . ?
C8B C7B H7BA 108.8 . . ?
C8B C7B H7BB 108.8 . . ?
C7A C8A C9A 108.9(3) . . ?
C7A C8A C14A 110.6(3) . . ?
C7A C8A C26A 108.3(3) . . ?
C9A C8A C14A 108.5(3) . . ?
C26A C8A C9A 111.8(3) . . ?
C26A C8A C14A 108.7(3) . . ?
C7B C8B C9B 108.9(3) . . ?
C7B C8B C14B 109.6(3) . . ?
C7B C8B C26B 109.2(3) . . ?
C9B C8B C14B 108.6(3) . . ?
C26B C8B C9B 112.0(3) . . ?
C26B C8B C14B 108.7(3) . . ?
C8A C9A H9A 105.0 . . ?
C8A C9A C10A 116.6(3) . . ?
C10A C9A H9A 105.0 . . ?
C11A C9A C8A 110.8(3) . . ?
C11A C9A H9A 105.0 . . ?
C11A C9A C10A 113.1(3) . . ?
C8B C9B H9B 104.8 . . ?
C8B C9B C10B 116.3(3) . . ?
C10B C9B H9B 104.8 . . ?
C11B C9B C8B 111.7(3) . . ?
C11B C9B H9B 104.8 . . ?
C11B C9B C10B 113.2(3) . . ?
C1A C10A C5A 107.0(3) . . ?
C1A C10A C9A 108.0(3) . . ?
C1A C10A C25A 108.0(3) . . ?
C5A C10A C9A 106.7(3) . . ?
C25A C10A C5A 113.7(3) . . ?
C25A C10A C9A 113.1(3) . . ?
C1B C10B C5B 107.8(3) . . ?
C1B C10B C9B 108.5(3) . . ?
C1B C10B C25B 107.6(3) . . ?
C5B C10B C9B 106.4(3) . . ?
C25B C10B C5B 112.9(3) . . ?
C25B C10B C9B 113.4(3) . . ?
C9A C11A H11A 108.4 . . ?
C9A C11A H11B 108.4 . . ?
H11A C11A H11B 107.5 . . ?
C12A C11A C9A 115.3(3) . . ?
C12A C11A H11A 108.4 . . ?
C12A C11A H11B 108.4 . . ?
C9B C11B H11C 108.7 . . ?
C9B C11B H11D 108.7 . . ?
H11C C11B H11D 107.6 . . ?
C12B C11B C9B 114.3(3) . . ?
C12B C11B H11C 108.7 . . ?
C12B C11B H11D 108.7 . . ?
C11A C12A H12A 117.3 . . ?
C13A C12A C11A 125.3(4) . . ?
C13A C12A H12A 117.3 . . ?
C11B C12B H12B 116.5 . . ?
C13B C12B C11B 127.0(4) . . ?
C13B C12B H12B 116.5 . . ?
C12A C13A C14A 120.1(3) . . ?
C12A C13A C18A 118.7(4) . . ?
C18A C13A C14A 121.1(3) . . ?
C12B C13B C14B 119.6(3) . . ?
C12B C13B C18B 118.8(3) . . ?
C18B C13B C14B 121.5(3) . . ?
C13A C14A C8A 107.7(3) . . ?
C13A C14A C15A 113.2(3) . . ?
C13A C14A C27A 106.7(3) . . ?
C15A C14A C8A 110.2(3) . . ?
C15A C14A C27A 106.5(3) . . ?
C27A C14A C8A 112.5(3) . . ?
C13B C14B C8B 107.9(3) . . ?
C13B C14B C15B 113.3(3) . . ?
C13B C14B C27B 105.8(3) . . ?
C15B C14B C8B 110.5(3) . . ?
C15B C14B C27B 106.4(3) . . ?
C27B C14B C8B 113.0(3) . . ?
C14A C15A H15A 108.4 . . ?
C14A C15A H15B 108.4 . . ?
H15A C15A H15B 107.5 . . ?
C16A C15A C14A 115.3(3) . . ?
C16A C15A H15A 108.4 . . ?
C16A C15A H15B 108.4 . . ?
C14B C15B H15C 108.3 . . ?
C14B C15B H15D 108.3 . . ?
H15C C15B H15D 107.4 . . ?
C16B C15B C14B 115.8(3) . . ?
C16B C15B H15C 108.3 . . ?
C16B C15B H15D 108.3 . . ?
C15A C16A H16A 109.2 . . ?
C15A C16A H16B 109.2 . . ?
C15A C16A C17A 112.1(3) . . ?
H16A C16A H16B 107.9 . . ?
C17A C16A H16A 109.2 . . ?
C17A C16A H16B 109.2 . . ?
C15B C16B H16C 109.0 . . ?
C15B C16B H16D 109.0 . . ?
C15B C16B C17B 112.7(3) . . ?
H16C C16B H16D 107.8 . . ?
C17B C16B H16C 109.0 . . ?
C17B C16B H16D 109.0 . . ?
C16A C17A C18A 109.7(3) . . ?
C16A C17A C22A 111.2(3) . . ?
C16A C17A C28A 111.5(3) . . ?
C18A C17A C22A 110.3(3) . . ?
C18A C17A C28A 110.3(3) . . ?
C28A C17A C22A 103.6(3) . . ?
C16B C17B C18B 109.0(3) . . ?
C16B C17B C22B 110.9(3) . . ?
C16B C17B C28B 112.0(3) . . ?
C18B C17B C22B 111.1(3) . . ?
C18B C17B C28B 109.5(3) . . ?
C22B C17B C28B 104.3(3) . . ?
C13A C18A C17A 112.7(3) . . ?
C13A C18A H18A 107.5 . . ?
C13A C18A C19A 109.9(3) . . ?
C17A C18A H18A 107.5 . . ?
C17A C18A C19A 111.3(3) . . ?
C19A C18A H18A 107.5 . . ?
C13B C18B C17B 112.5(3) . . ?
C13B C18B H18B 106.4 . . ?
C13B C18B C19B 112.3(3) . . ?
C17B C18B H18B 106.4 . . ?
C19B C18B C17B 112.2(3) . . ?
C19B C18B H18B 106.4 . . ?
C18A C19A H19A 108.7 . . ?
C18A C19A H19B 108.7 . . ?
H19A C19A H19B 107.6 . . ?
C20A C19A C18A 114.1(3) . . ?
C20A C19A H19A 108.7 . . ?
C20A C19A H19B 108.7 . . ?
C18B C19B H19C 108.9 . . ?
C18B C19B H19D 108.9 . . ?
H19C C19B H19D 107.7 . . ?
C20B C19B C18B 113.5(3) . . ?
C20B C19B H19C 108.9 . . ?
C20B C19B H19D 108.9 . . ?
C19A C20A C30A 107.9(4) . . ?
C21A C20A C19A 108.1(4) . . ?
C21A C20A C30A 108.9(5) . . ?
C29A C20A C19A 111.6(5) . . ?
C29A C20A C21A 112.1(4) . . ?
C29A C20A C30A 108.2(5) . . ?
C19B C20B C21B 107.4(3) . . ?
C19B C20B C30B 109.1(3) . . ?
C21B C20B C30B 109.5(4) . . ?
C29B C20B C19B 110.5(3) . . ?
C29B C20B C21B 111.8(3) . . ?
C29B C20B C30B 108.4(4) . . ?
C20A C21A H21A 109.0 . . ?
C20A C21A H21B 109.0 . . ?
H21A C21A H21B 107.8 . . ?
C22A C21A C20A 112.9(4) . . ?
C22A C21A H21A 109.0 . . ?
C22A C21A H21B 109.0 . . ?
C20B C21B H21C 109.0 . . ?
C20B C21B H21D 109.0 . . ?
H21C C21B H21D 107.8 . . ?
C22B C21B C20B 112.7(3) . . ?
C22B C21B H21C 109.0 . . ?
C22B C21B H21D 109.0 . . ?
C17A C22A H22A 108.7 . . ?
C17A C22A H22B 108.7 . . ?
C21A C22A C17A 114.0(3) . . ?
C21A C22A H22A 108.7 . . ?
C21A C22A H22B 108.7 . . ?
H22A C22A H22B 107.6 . . ?
C17B C22B H22C 108.7 . . ?
C17B C22B H22D 108.7 . . ?
C21B C22B C17B 114.3(3) . . ?
C21B C22B H22C 108.7 . . ?
C21B C22B H22D 108.7 . . ?
H22C C22B H22D 107.6 . . ?
C4A C23A H23A 109.5 . . ?
C4A C23A H23B 109.5 . . ?
C4A C23A H23C 109.5 . . ?
H23A C23A H23B 109.5 . . ?
H23A C23A H23C 109.5 . . ?
H23B C23A H23C 109.5 . . ?
C4B C23B H23D 109.5 . . ?
C4B C23B H23E 109.5 . . ?
C4B C23B H23F 109.5 . . ?
H23D C23B H23E 109.5 . . ?
H23D C23B H23F 109.5 . . ?
H23E C23B H23F 109.5 . . ?
C4A C24A H24A 109.5 . . ?
C4A C24A H24B 109.5 . . ?
C4A C24A H24C 109.5 . . ?
H24A C24A H24B 109.5 . . ?
H24A C24A H24C 109.5 . . ?
H24B C24A H24C 109.5 . . ?
C4B C24B H24D 109.5 . . ?
C4B C24B H24E 109.5 . . ?
C4B C24B H24F 109.5 . . ?
H24D C24B H24E 109.5 . . ?
H24D C24B H24F 109.5 . . ?
H24E C24B H24F 109.5 . . ?
C10A C25A H25A 109.5 . . ?
C10A C25A H25B 109.5 . . ?
C10A C25A H25C 109.5 . . ?
H25A C25A H25B 109.5 . . ?
H25A C25A H25C 109.5 . . ?
H25B C25A H25C 109.5 . . ?
C10B C25B H25D 109.5 . . ?
C10B C25B H25E 109.5 . . ?
C10B C25B H25F 109.5 . . ?
H25D C25B H25E 109.5 . . ?
H25D C25B H25F 109.5 . . ?
H25E C25B H25F 109.5 . . ?
C8A C26A H26A 109.5 . . ?
C8A C26A H26B 109.5 . . ?
C8A C26A H26C 109.5 . . ?
H26A C26A H26B 109.5 . . ?
H26A C26A H26C 109.5 . . ?
H26B C26A H26C 109.5 . . ?
C8B C26B H26D 109.5 . . ?
C8B C26B H26E 109.5 . . ?
C8B C26B H26F 109.5 . . ?
H26D C26B H26E 109.5 . . ?
H26D C26B H26F 109.5 . . ?
H26E C26B H26F 109.5 . . ?
C14A C27A H27A 109.5 . . ?
C14A C27A H27B 109.5 . . ?
C14A C27A H27C 109.5 . . ?
H27A C27A H27B 109.5 . . ?
H27A C27A H27C 109.5 . . ?
H27B C27A H27C 109.5 . . ?
C14B C27B H27D 109.5 . . ?
C14B C27B H27E 109.5 . . ?
C14B C27B H27F 109.5 . . ?
H27D C27B H27E 109.5 . . ?
H27D C27B H27F 109.5 . . ?
H27E C27B H27F 109.5 . . ?
O2A C28A O3A 123.7(3) . . ?
O2A C28A C17A 118.9(4) . . ?
O3A C28A C17A 117.3(4) . . ?
O2B C28B O3B 123.4(4) . . ?
O2B C28B C17B 117.8(4) . . ?
O3B C28B C17B 118.6(3) . . ?
C20A C29A H29A 109.5 . . ?
C20A C29A H29B 109.5 . . ?
C20A C29A H29C 109.5 . . ?
H29A C29A H29B 109.5 . . ?
H29A C29A H29C 109.5 . . ?
H29B C29A H29C 109.5 . . ?
C20B C29B H29D 109.5 . . ?
C20B C29B H29E 109.5 . . ?
C20B C29B H29F 109.5 . . ?
H29D C29B H29E 109.5 . . ?
H29D C29B H29F 109.5 . . ?
H29E C29B H29F 109.5 . . ?
C20A C30A H30A 109.5 . . ?
C20A C30A H30B 109.5 . . ?
C20A C30A H30C 109.5 . . ?
H30A C30A H30B 109.5 . . ?
H30A C30A H30C 109.5 . . ?
H30B C30A H30C 109.5 . . ?
C20B C30B H30D 109.5 . . ?
C20B C30B H30E 109.5 . . ?
C20B C30B H30F 109.5 . . ?
H30D C30B H30E 109.5 . . ?
H30D C30B H30F 109.5 . . ?
H30E C30B H30F 109.5 . . ?
N1 C31 H31A 109.7 . . ?
N1 C31 H31B 109.7 . . ?
N1 C31 C32 109.6(4) . . ?
H31A C31 H31B 108.2 . . ?
C32 C31 H31A 109.7 . . ?
C32 C31 H31B 109.7 . . ?
N2 C32 C31 110.0(4) . . ?
N2 C32 H32A 109.7 . . ?
N2 C32 H32B 109.7 . . ?
C31 C32 H32A 109.7 . . ?
C31 C32 H32B 109.7 . . ?
H32A C32 H32B 108.2 . . ?
N2 C33 H33A 109.6 . . ?
N2 C33 H33B 109.6 . . ?
H33A C33 H33B 108.1 . . ?
C34 C33 N2 110.2(4) . . ?
C34 C33 H33A 109.6 . . ?
C34 C33 H33B 109.6 . . ?
N1 C34 C33 110.8(4) . . ?
N1 C34 H34A 109.5 . . ?
N1 C34 H34B 109.5 . . ?
C33 C34 H34A 109.5 . . ?
C33 C34 H34B 109.5 . . ?
H34A C34 H34B 108.1 . . ?

loop_
_geom_bond_atom_site_label_1
_geom_bond_atom_site_label_2
_geom_bond_distance
_geom_bond_site_symmetry_2
_geom_bond_publ_flag
O1A H1A 0.8200 . ?
O1A C3A 1.439(5) . ?
O1B H1B 0.8200 . ?
O1B C3B 1.443(5) . ?
O2A C28A 1.239(6) . ?
O2B C28B 1.254(5) . ?
O3A C28A 1.278(5) . ?
O3B C28B 1.256(6) . ?
O4 H4A 0.86(2) . ?
O4 H4B 0.85(2) . ?
N1 H1C 0.8900 . ?
N1 H1D 0.8900 . ?
N1 C31 1.467(7) . ?
N1 C34 1.479(8) . ?
N2 H2A 0.8900 . ?
N2 H2B 0.8900 . ?
N2 C32 1.472(6) . ?
N2 C33 1.489(6) . ?
C1A H1AA 0.9700 . ?
C1A H1AB 0.9700 . ?
C1A C2A 1.527(5) . ?
C1A C10A 1.543(5) . ?
C1B H1BA 0.9700 . ?
C1B H1BB 0.9700 . ?
C1B C2B 1.520(6) . ?
C1B C10B 1.538(6) . ?
C2A H2AA 0.9700 . ?
C2A H2AB 0.9700 . ?
C2A C3A 1.513(6) . ?
C2B H2BA 0.9700 . ?
C2B H2BB 0.9700 . ?
C2B C3B 1.508(6) . ?
C3A H3A 0.9800 . ?
C3A C4A 1.548(6) . ?
C3B H3B 0.9800 . ?
C3B C4B 1.547(6) . ?
C4A C5A 1.560(5) . ?
C4A C23A 1.541(6) . ?
C4A C24A 1.542(6) . ?
C4B C5B 1.568(5) . ?
C4B C23B 1.533(6) . ?
C4B C24B 1.543(5) . ?
C5A H5A 0.9800 . ?
C5A C6A 1.531(5) . ?
C5A C10A 1.557(5) . ?
C5B H5B 0.9800 . ?
C5B C6B 1.528(5) . ?
C5B C10B 1.559(5) . ?
C6A H6AA 0.9700 . ?
C6A H6AB 0.9700 . ?
C6A C7A 1.521(5) . ?
C6B H6BA 0.9700 . ?
C6B H6BB 0.9700 . ?
C6B C7B 1.528(6) . ?
C7A H7AA 0.9700 . ?
C7A H7AB 0.9700 . ?
C7A C8A 1.538(5) . ?
C7B H7BA 0.9700 . ?
C7B H7BB 0.9700 . ?
C7B C8B 1.543(5) . ?
C8A C9A 1.550(5) . ?
C8A C14A 1.585(5) . ?
C8A C26A 1.550(5) . ?
C8B C9B 1.559(5) . ?
C8B C14B 1.591(5) . ?
C8B C26B 1.551(5) . ?
C9A H9A 0.9800 . ?
C9A C10A 1.570(5) . ?
C9A C11A 1.540(5) . ?
C9B H9B 0.9800 . ?
C9B C10B 1.565(5) . ?
C9B C11B 1.534(5) . ?
C10A C25A 1.544(5) . ?
C10B C25B 1.546(5) . ?
C11A H11A 0.9700 . ?
C11A H11B 0.9700 . ?
C11A C12A 1.511(5) . ?
C11B H11C 0.9700 . ?
C11B H11D 0.9700 . ?
C11B C12B 1.496(5) . ?
C12A H12A 0.9300 . ?
C12A C13A 1.325(6) . ?
C12B H12B 0.9300 . ?
C12B C13B 1.325(6) . ?
C13A C14A 1.530(5) . ?
C13A C18A 1.529(5) . ?
C13B C14B 1.538(5) . ?
C13B C18B 1.518(5) . ?
C14A C15A 1.548(5) . ?
C14A C27A 1.555(5) . ?
C14B C15B 1.551(5) . ?
C14B C27B 1.556(5) . ?
C15A H15A 0.9700 . ?
C15A H15B 0.9700 . ?
C15A C16A 1.531(5) . ?
C15B H15C 0.9700 . ?
C15B H15D 0.9700 . ?
C15B C16B 1.532(5) . ?
C16A H16A 0.9700 . ?
C16A H16B 0.9700 . ?
C16A C17A 1.535(6) . ?
C16B H16C 0.9700 . ?
C16B H16D 0.9700 . ?
C16B C17B 1.543(5) . ?
C17A C18A 1.544(5) . ?
C17A C22A 1.553(5) . ?
C17A C28A 1.550(5) . ?
C17B C18B 1.545(5) . ?
C17B C22B 1.552(5) . ?
C17B C28B 1.558(5) . ?
C18A H18A 0.9800 . ?
C18A C19A 1.554(5) . ?
C18B H18B 0.9800 . ?
C18B C19B 1.540(5) . ?
C19A H19A 0.9700 . ?
C19A H19B 0.9700 . ?
C19A C20A 1.537(6) . ?
C19B H19C 0.9700 . ?
C19B H19D 0.9700 . ?
C19B C20B 1.535(5) . ?
C20A C21A 1.534(8) . ?
C20A C29A 1.508(10) . ?
C20A C30A 1.539(7) . ?
C20B C21B 1.538(6) . ?
C20B C29B 1.529(6) . ?
C20B C30B 1.542(6) . ?
C21A H21A 0.9700 . ?
C21A H21B 0.9700 . ?
C21A C22A 1.519(6) . ?
C21B H21C 0.9700 . ?
C21B H21D 0.9700 . ?
C21B C22B 1.523(6) . ?
C22A H22A 0.9700 . ?
C22A H22B 0.9700 . ?
C22B H22C 0.9700 . ?
C22B H22D 0.9700 . ?
C23A H23A 0.9600 . ?
C23A H23B 0.9600 . ?
C23A H23C 0.9600 . ?
C23B H23D 0.9600 . ?
C23B H23E 0.9600 . ?
C23B H23F 0.9600 . ?
C24A H24A 0.9600 . ?
C24A H24B 0.9600 . ?
C24A H24C 0.9600 . ?
C24B H24D 0.9600 . ?
C24B H24E 0.9600 . ?
C24B H24F 0.9600 . ?
C25A H25A 0.9600 . ?
C25A H25B 0.9600 . ?
C25A H25C 0.9600 . ?
C25B H25D 0.9600 . ?
C25B H25E 0.9600 . ?
C25B H25F 0.9600 . ?
C26A H26A 0.9600 . ?
C26A H26B 0.9600 . ?
C26A H26C 0.9600 . ?
C26B H26D 0.9600 . ?
C26B H26E 0.9600 . ?
C26B H26F 0.9600 . ?
C27A H27A 0.9600 . ?
C27A H27B 0.9600 . ?
C27A H27C 0.9600 . ?
C27B H27D 0.9600 . ?
C27B H27E 0.9600 . ?
C27B H27F 0.9600 . ?
C29A H29A 0.9600 . ?
C29A H29B 0.9600 . ?
C29A H29C 0.9600 . ?
C29B H29D 0.9600 . ?
C29B H29E 0.9600 . ?
C29B H29F 0.9600 . ?
C30A H30A 0.9600 . ?
C30A H30B 0.9600 . ?
C30A H30C 0.9600 . ?
C30B H30D 0.9600 . ?
C30B H30E 0.9600 . ?
C30B H30F 0.9600 . ?
C31 H31A 0.9700 . ?
C31 H31B 0.9700 . ?
C31 C32 1.510(7) . ?
C32 H32A 0.9700 . ?
C32 H32B 0.9700 . ?
C33 H33A 0.9700 . ?
C33 H33B 0.9700 . ?
C33 C34 1.483(8) . ?
C34 H34A 0.9700 . ?
C34 H34B 0.9700 . ?

loop_
_geom_hbond_atom_site_label_D
_geom_hbond_atom_site_label_H
_geom_hbond_atom_site_label_A
_geom_hbond_distance_DH
_geom_hbond_distance_HA
_geom_hbond_distance_DA
_geom_hbond_angle_DHA
_geom_hbond_site_symmetry_A
_geom_hbond_publ_flag
O1A H1A O2A 0.82 2.05 2.829(5) 159.1 1_545 yes
O1B H1B O2B 0.82 1.91 2.654(4) 150.3 1_565 yes
O4 H4A O1A 0.86(2) 1.99(3) 2.830(6) 166(8) 1_665 yes
O4 H4B O3A 0.85(2) 1.99(4) 2.809(5) 160(9) . yes
N1 H1D O3A 0.89 1.73 2.600(4) 165.4 . yes
N2 H2A O4 0.89 1.93 2.794(6) 162.1 1_455 yes
N2 H2B O3B 0.89 1.81 2.690(5) 170.2 1_465 yes

loop_
_geom_torsion_atom_site_label_1
_geom_torsion_atom_site_label_2
_geom_torsion_atom_site_label_3
_geom_torsion_atom_site_label_4
_geom_torsion
_geom_torsion_site_symmetry_1
_geom_torsion_site_symmetry_2
_geom_torsion_site_symmetry_3
_geom_torsion_site_symmetry_4
_geom_torsion_publ_flag
O1A C3A C4A C5A -173.1(3) . . . . ?
O1A C3A C4A C23A -48.1(5) . . . . ?
O1A C3A C4A C24A 70.4(4) . . . . ?
O1B C3B C4B C5B -173.8(3) . . . . ?
O1B C3B C4B C23B -48.7(4) . . . . ?
O1B C3B C4B C24B 69.6(4) . . . . ?
N1 C31 C32 N2 58.4(5) . . . . ?
N2 C33 C34 N1 -56.9(5) . . . . ?
C1A C2A C3A O1A 179.5(4) . . . . ?
C1A C2A C3A C4A 54.9(5) . . . . ?
C1B C2B C3B O1B -179.9(4) . . . . ?
C1B C2B C3B C4B 56.7(5) . . . . ?
C2A C1A C10A C5A 52.8(4) . . . . ?
C2A C1A C10A C9A 167.3(3) . . . . ?
C2A C1A C10A C25A -70.1(4) . . . . ?
C2A C3A C4A C5A -51.9(4) . . . . ?
C2A C3A C4A C23A 73.0(4) . . . . ?
C2A C3A C4A C24A -168.4(4) . . . . ?
C2B C1B C10B C5B 51.4(4) . . . . ?
C2B C1B C10B C9B 166.3(3) . . . . ?
C2B C1B C10B C25B -70.6(4) . . . . ?
C2B C3B C4B C5B -52.9(4) . . . . ?
C2B C3B C4B C23B 72.2(4) . . . . ?
C2B C3B C4B C24B -169.6(4) . . . . ?
C3A C4A C5A C6A -175.6(3) . . . . ?
C3A C4A C5A C10A 53.6(4) . . . . ?
C3B C4B C5B C6B -176.6(3) . . . . ?
C3B C4B C5B C10B 52.3(4) . . . . ?
C4A C5A C6A C7A 165.5(3) . . . . ?
C4A C5A C10A C1A -54.1(4) . . . . ?
C4A C5A C10A C9A -169.6(3) . . . . ?
C4A C5A C10A C25A 65.1(4) . . . . ?
C4B C5B C6B C7B 164.0(3) . . . . ?
C4B C5B C10B C1B -51.7(4) . . . . ?
C4B C5B C10B C9B -167.9(3) . . . . ?
C4B C5B C10B C25B 67.1(4) . . . . ?
C5A C6A C7A C8A 55.9(4) . . . . ?
C5B C6B C7B C8B 56.5(4) . . . . ?
C6A C5A C10A C1A 173.3(3) . . . . ?
C6A C5A C10A C9A 57.9(4) . . . . ?
C6A C5A C10A C25A -67.5(4) . . . . ?
C6A C7A C8A C9A -48.4(4) . . . . ?
C6A C7A C8A C14A -167.6(3) . . . . ?
C6A C7A C8A C26A 73.3(4) . . . . ?
C6B C5B C10B C1B 175.2(3) . . . . ?
C6B C5B C10B C9B 59.0(4) . . . . ?
C6B C5B C10B C25B -66.1(4) . . . . ?
C6B C7B C8B C9B -48.9(4) . . . . ?
C6B C7B C8B C14B -167.5(3) . . . . ?
C6B C7B C8B C26B 73.7(4) . . . . ?
C7A C8A C9A C10A 50.1(4) . . . . ?
C7A C8A C9A C11A -178.5(3) . . . . ?
C7A C8A C14A C13A -178.9(3) . . . . ?
C7A C8A C14A C15A -54.9(4) . . . . ?
C7A C8A C14A C27A 63.8(4) . . . . ?
C7B C8B C9B C10B 50.7(4) . . . . ?
C7B C8B C9B C11B -177.3(3) . . . . ?
C7B C8B C14B C13B 178.1(3) . . . . ?
C7B C8B C14B C15B -57.5(4) . . . . ?
C7B C8B C14B C27B 61.6(4) . . . . ?
C8A C9A C10A C1A -170.1(3) . . . . ?
C8A C9A C10A C5A -55.3(4) . . . . ?
C8A C9A C10A C25A 70.5(4) . . . . ?
C8A C9A C11A C12A 25.9(5) . . . . ?
C8A C14A C15A C16A -155.3(3) . . . . ?
C8B C9B C10B C1B -171.6(3) . . . . ?
C8B C9B C10B C5B -55.9(4) . . . . ?
C8B C9B C10B C25B 68.8(4) . . . . ?
C8B C9B C11B C12B 29.8(5) . . . . ?
C8B C14B C15B C16B -152.5(3) . . . . ?
C9A C8A C14A C13A 61.7(3) . . . . ?
C9A C8A C14A C15A -174.4(3) . . . . ?
C9A C8A C14A C27A -55.6(4) . . . . ?
C9A C11A C12A C13A 3.3(6) . . . . ?
C9B C8B C14B C13B 59.3(3) . . . . ?
C9B C8B C14B C15B -176.3(3) . . . . ?
C9B C8B C14B C27B -57.2(4) . . . . ?
C9B C11B C12B C13B -3.5(7) . . . . ?
C10A C1A C2A C3A -55.4(5) . . . . ?
C10A C5A C6A C7A -60.5(4) . . . . ?
C10A C9A C11A C12A 159.0(3) . . . . ?
C10B C1B C2B C3B -55.9(5) . . . . ?
C10B C5B C6B C7B -61.6(4) . . . . ?
C10B C9B C11B C12B 163.2(3) . . . . ?
C11A C9A C10A C1A 59.6(4) . . . . ?
C11A C9A C10A C5A 174.4(3) . . . . ?
C11A C9A C10A C25A -59.8(4) . . . . ?
C11A C12A C13A C14A 1.9(6) . . . . ?
C11A C12A C13A C18A 178.1(4) . . . . ?
C11B C9B C10B C1B 57.1(4) . . . . ?
C11B C9B C10B C5B 172.8(3) . . . . ?
C11B C9B C10B C25B -62.4(4) . . . . ?
C11B C12B C13B C14B 7.1(6) . . . . ?
C11B C12B C13B C18B -176.5(4) . . . . ?
C12A C13A C14A C8A -34.3(4) . . . . ?
C12A C13A C14A C15A -156.4(4) . . . . ?
C12A C13A C14A C27A 86.7(4) . . . . ?
C12A C13A C18A C17A 147.1(4) . . . . ?
C12A C13A C18A C19A -88.0(5) . . . . ?
C12B C13B C14B C8B -34.9(4) . . . . ?
C12B C13B C14B C15B -157.6(4) . . . . ?
C12B C13B C14B C27B 86.2(4) . . . . ?
C12B C13B C18B C17B 145.6(4) . . . . ?
C12B C13B C18B C19B -86.7(4) . . . . ?
C13A C14A C15A C16A -34.7(5) . . . . ?
C13A C18A C19A C20A 179.1(4) . . . . ?
C13B C14B C15B C16B -31.3(4) . . . . ?
C13B C18B C19B C20B 176.5(3) . . . . ?
C14A C8A C9A C10A 170.6(3) . . . . ?
C14A C8A C9A C11A -58.0(4) . . . . ?
C14A C13A C18A C17A -36.8(4) . . . . ?
C14A C13A C18A C19A 88.1(4) . . . . ?
C14A C15A C16A C17A 53.0(4) . . . . ?
C14B C8B C9B C10B 170.0(3) . . . . ?
C14B C8B C9B C11B -58.1(4) . . . . ?
C14B C13B C18B C17B -38.1(4) . . . . ?
C14B C13B C18B C19B 89.7(4) . . . . ?
C14B C15B C16B C17B 50.5(4) . . . . ?
C15A C16A C17A C18A -60.4(4) . . . . ?
C15A C16A C17A C22A 177.2(3) . . . . ?
C15A C16A C17A C28A 62.1(4) . . . . ?
C15B C16B C17B C18B -60.5(4) . . . . ?
C15B C16B C17B C22B 176.9(3) . . . . ?
C15B C16B C17B C28B 60.9(4) . . . . ?
C16A C17A C18A C13A 51.2(4) . . . . ?
C16A C17A C18A C19A -72.9(4) . . . . ?
C16A C17A C22A C21A 70.7(5) . . . . ?
C16A C17A C28A O2A -161.3(4) . . . . ?
C16A C17A C28A O3A 20.4(4) . . . . ?
C16B C17B C18B C13B 52.9(4) . . . . ?
C16B C17B C18B C19B -74.9(4) . . . . ?
C16B C17B C22B C21B 73.8(4) . . . . ?
C16B C17B C28B O2B -164.8(3) . . . . ?
C16B C17B C28B O3B 19.8(5) . . . . ?
C17A C18A C19A C20A -55.3(5) . . . . ?
C17B C18B C19B C20B -55.6(4) . . . . ?
C18A C13A C14A C8A 149.6(3) . . . . ?
C18A C13A C14A C15A 27.5(5) . . . . ?
C18A C13A C14A C27A -89.4(4) . . . . ?
C18A C17A C22A C21A -51.3(5) . . . . ?
C18A C17A C28A O2A -39.1(5) . . . . ?
C18A C17A C28A O3A 142.7(3) . . . . ?
C18A C19A C20A C21A 56.0(6) . . . . ?
C18A C19A C20A C29A -67.6(6) . . . . ?
C18A C19A C20A C30A 173.7(5) . . . . ?
C18B C13B C14B C8B 148.8(3) . . . . ?
C18B C13B C14B C15B 26.1(5) . . . . ?
C18B C13B C14B C27B -90.1(4) . . . . ?
C18B C17B C22B C21B -47.7(4) . . . . ?
C18B C17B C28B O2B -43.7(4) . . . . ?
C18B C17B C28B O3B 140.9(4) . . . . ?
C18B C19B C20B C21B 58.4(4) . . . . ?
C18B C19B C20B C29B -63.8(5) . . . . ?
C18B C19B C20B C30B 177.0(4) . . . . ?
C19A C20A C21A C22A -55.1(6) . . . . ?
C19B C20B C21B C22B -56.8(4) . . . . ?
C20A C21A C22A C17A 55.1(6) . . . . ?
C20B C21B C22B C17B 53.8(5) . . . . ?
C22A C17A C18A C13A 174.1(3) . . . . ?
C22A C17A C18A C19A 50.0(4) . . . . ?
C22A C17A C28A O2A 78.9(4) . . . . ?
C22A C17A C28A O3A -99.3(4) . . . . ?
C22B C17B C18B C13B 175.4(3) . . . . ?
C22B C17B C18B C19B 47.6(4) . . . . ?
C22B C17B C28B O2B 75.3(4) . . . . ?
C22B C17B C28B O3B -100.1(4) . . . . ?
C23A C4A C5A C6A 61.3(5) . . . . ?
C23A C4A C5A C10A -69.5(4) . . . . ?
C23B C4B C5B C6B 59.7(4) . . . . ?
C23B C4B C5B C10B -71.5(5) . . . . ?
C24A C4A C5A C6A -59.3(4) . . . . ?
C24A C4A C5A C10A 170.0(3) . . . . ?
C24B C4B C5B C6B -60.0(4) . . . . ?
C24B C4B C5B C10B 168.8(3) . . . . ?
C26A C8A C9A C10A -69.5(4) . . . . ?
C26A C8A C9A C11A 61.9(4) . . . . ?
C26A C8A C14A C13A -60.0(4) . . . . ?
C26A C8A C14A C15A 63.9(4) . . . . ?
C26A C8A C14A C27A -177.4(3) . . . . ?
C26B C8B C9B C10B -70.1(4) . . . . ?
C26B C8B C9B C11B 61.9(4) . . . . ?
C26B C8B C14B C13B -62.7(4) . . . . ?
C26B C8B C14B C15B 61.7(4) . . . . ?
C26B C8B C14B C27B -179.2(3) . . . . ?
C27A C14A C15A C16A 82.4(4) . . . . ?
C27B C14B C15B C16B 84.5(4) . . . . ?
C28A C17A C18A C13A -72.1(4) . . . . ?
C28A C17A C18A C19A 163.8(3) . . . . ?
C28A C17A C22A C21A -169.4(4) . . . . ?
C28B C17B C18B C13B -69.9(4) . . . . ?
C28B C17B C18B C19B 162.2(3) . . . . ?
C28B C17B C22B C21B -165.6(4) . . . . ?
C29A C20A C21A C22A 68.3(5) . . . . ?
C29B C20B C21B C22B 64.6(5) . . . . ?
C30A C20A C21A C22A -172.0(5) . . . . ?
C30B C20B C21B C22B -175.2(4) . . . . ?
C31 N1 C34 C33 58.8(5) . . . . ?
C32 N2 C33 C34 56.7(5) . . . . ?
C33 N2 C32 C31 -57.3(5) . . . . ?
C34 N1 C31 C32 -58.9(5) . . . . ?
